data_1547003
loop_
_publ_author_name
'He, Chun-Ting'
'Ye, Zi-Ming'
'Xu, Yantong'
'Zhou, Dong-Dong'
'Zhou, Hao-Long'
'Chen, Da'
'Zhang, Jie-Peng'
'Chen, Xiao-Ming'

_publ_section_title
;
 Hyperfine Adjustment of Flexible Pore-Surface Pockets Enables Smart
 Recognitions of Gas Size and Quadrupole Moment
;
_journal_name_full 'Chem. Sci.'
_journal_paper_doi 10.1039/C7SC03067C
_journal_year 2017
_chemical_formula_sum 'C4 H4 N8 Zn'
_chemical_formula_weight 229.52
_chemical_name_systematic
; 
 ? 
;
_space_group_IT_number 227
_symmetry_cell_setting cubic
_symmetry_space_group_name_Hall '-F 4vw 2vw 3'
_symmetry_space_group_name_H-M 'F d -3 m :2'
_atom_sites_solution_hydrogens geom
_atom_sites_solution_primary direct
_atom_sites_solution_secondary difmap
_audit_creation_method SHELXL-97
_audit_update_record
;
2017-07-12 deposited with the CCDC.
2017-09-11 downloaded from the CCDC.
;
_cell_angle_alpha 90.00
_cell_angle_beta 90.00
_cell_angle_gamma 90.00
_cell_formula_units_Z 24
_cell_length_a 17.656(2)
_cell_length_b 17.656(2)
_cell_length_c 17.656(2)
_cell_measurement_reflns_used 1996
_cell_measurement_temperature 103(2)
_cell_measurement_theta_max 55.998
_cell_measurement_theta_min 6.527
_cell_volume 5504.0(11)
_computing_structure_refinement 'SHELXL-97 (Sheldrick, 1997)'
_computing_structure_solution 'SHELXS-97 (Sheldrick, 1990)'
_diffrn_ambient_temperature 103(2)
_diffrn_measured_fraction_theta_full 0.993
_diffrn_measured_fraction_theta_max 0.993
_diffrn_measurement_device_type CCD
_diffrn_measurement_method '/w scan'
_diffrn_radiation_monochromator graphite
_diffrn_radiation_source 'fine-focus sealed tube'
_diffrn_radiation_type MoK\a
_diffrn_radiation_wavelength 0.71073
_diffrn_reflns_av_R_equivalents 0.0401
_diffrn_reflns_av_sigmaI/netI 0.0136
_diffrn_reflns_limit_h_max 21
_diffrn_reflns_limit_h_min -18
_diffrn_reflns_limit_k_max 21
_diffrn_reflns_limit_k_min -13
_diffrn_reflns_limit_l_max 21
_diffrn_reflns_limit_l_min -21
_diffrn_reflns_number 5669
_diffrn_reflns_theta_full 25.93
_diffrn_reflns_theta_max 25.93
_diffrn_reflns_theta_min 3.26
_exptl_absorpt_coefficient_mu 2.645
_exptl_absorpt_correction_T_max 0.8203
_exptl_absorpt_correction_T_min 0.7420
_exptl_absorpt_correction_type multi-scan
_exptl_absorpt_process_details SADABS
_exptl_crystal_colour colorless
_exptl_crystal_density_diffrn 1.662
_exptl_crystal_density_method 'not measured'
_exptl_crystal_description block
_exptl_crystal_F_000 2736
_exptl_crystal_size_max 0.12
_exptl_crystal_size_mid 0.09
_exptl_crystal_size_min 0.08
_refine_diff_density_max 0.323
_refine_diff_density_min -0.245
_refine_diff_density_rms 0.054
_refine_ls_extinction_method none
_refine_ls_goodness_of_fit_ref 1.049
_refine_ls_hydrogen_treatment constr
_refine_ls_matrix_type full
_refine_ls_number_parameters 29
_refine_ls_number_reflns 297
_refine_ls_number_restraints 0
_refine_ls_restrained_S_all 1.049
_refine_ls_R_factor_all 0.0233
_refine_ls_R_factor_gt 0.0198
_refine_ls_shift/su_max 0.000
_refine_ls_shift/su_mean 0.000
_refine_ls_structure_factor_coef Fsqd
_refine_ls_weighting_details 'calc w=1/[\s^2^(Fo^2^)+(0.0253P)^2^+25.4188P] where P=(Fo^2^+2Fc^2^)/3'
_refine_ls_weighting_scheme calc
_refine_ls_wR_factor_gt 0.0483
_refine_ls_wR_factor_ref 0.0503
_reflns_number_gt 269
_reflns_number_total 297
_reflns_threshold_expression >2sigma(I)
_cod_data_source_file c7sc03067c2.cif
_cod_data_source_block Zn3_3N2
_cod_depositor_comments
;
The following automatic conversions were performed:

'_symmetry_cell_setting' value 'Cubic' changed to 'cubic' according
to
/home/data/users/saulius/crontab/automatic-downloads/rss-feeds/RSC/lib/dictionaries/cif_core.dic
dictionary named 'cif_core.dic' version 2.4.2 from 2011-04-26.

Automatic conversion script
Id: cif_fix_values 4973 2017-02-22 13:04:09Z antanas 
;
_cod_original_cell_volume 5503.5(12)
_cod_original_sg_symbol_H-M Fd-3m
_cod_database_code 1547003

loop_
_symmetry_equiv_pos_as_xyz
'x, y, z'
'-x+3/4, -y+1/4, z+1/2'
'-x+1/4, y+1/2, -z+3/4'
'x+1/2, -y+3/4, -z+1/4'
'z, x, y'
'z+1/2, -x+3/4, -y+1/4'
'-z+3/4, -x+1/4, y+1/2'
'-z+1/4, x+1/2, -y+3/4'
'y, z, x'
'-y+1/4, z+1/2, -x+3/4'
'y+1/2, -z+3/4, -x+1/4'
'-y+3/4, -z+1/4, x+1/2'
'y+3/4, x+1/4, -z+1/2'
'-y, -x, -z'
'y+1/4, -x+1/2, z+3/4'
'-y+1/2, x+3/4, z+1/4'
'x+3/4, z+1/4, -y+1/2'
'-x+1/2, z+3/4, y+1/4'
'-x, -z, -y'
'x+1/4, -z+1/2, y+3/4'
'z+3/4, y+1/4, -x+1/2'
'z+1/4, -y+1/2, x+3/4'
'-z+1/2, y+3/4, x+1/4'
'-z, -y, -x'
'x, y+1/2, z+1/2'
'-x+3/4, -y+3/4, z+1'
'-x+1/4, y+1, -z+5/4'
'x+1/2, -y+5/4, -z+3/4'
'z, x+1/2, y+1/2'
'z+1/2, -x+5/4, -y+3/4'
'-z+3/4, -x+3/4, y+1'
'-z+1/4, x+1, -y+5/4'
'y, z+1/2, x+1/2'
'-y+1/4, z+1, -x+5/4'
'y+1/2, -z+5/4, -x+3/4'
'-y+3/4, -z+3/4, x+1'
'y+3/4, x+3/4, -z+1'
'-y, -x+1/2, -z+1/2'
'y+1/4, -x+1, z+5/4'
'-y+1/2, x+5/4, z+3/4'
'x+3/4, z+3/4, -y+1'
'-x+1/2, z+5/4, y+3/4'
'-x, -z+1/2, -y+1/2'
'x+1/4, -z+1, y+5/4'
'z+3/4, y+3/4, -x+1'
'z+1/4, -y+1, x+5/4'
'-z+1/2, y+5/4, x+3/4'
'-z, -y+1/2, -x+1/2'
'x+1/2, y, z+1/2'
'-x+5/4, -y+1/4, z+1'
'-x+3/4, y+1/2, -z+5/4'
'x+1, -y+3/4, -z+3/4'
'z+1/2, x, y+1/2'
'z+1, -x+3/4, -y+3/4'
'-z+5/4, -x+1/4, y+1'
'-z+3/4, x+1/2, -y+5/4'
'y+1/2, z, x+1/2'
'-y+3/4, z+1/2, -x+5/4'
'y+1, -z+3/4, -x+3/4'
'-y+5/4, -z+1/4, x+1'
'y+5/4, x+1/4, -z+1'
'-y+1/2, -x, -z+1/2'
'y+3/4, -x+1/2, z+5/4'
'-y+1, x+3/4, z+3/4'
'x+5/4, z+1/4, -y+1'
'-x+1, z+3/4, y+3/4'
'-x+1/2, -z, -y+1/2'
'x+3/4, -z+1/2, y+5/4'
'z+5/4, y+1/4, -x+1'
'z+3/4, -y+1/2, x+5/4'
'-z+1, y+3/4, x+3/4'
'-z+1/2, -y, -x+1/2'
'x+1/2, y+1/2, z'
'-x+5/4, -y+3/4, z+1/2'
'-x+3/4, y+1, -z+3/4'
'x+1, -y+5/4, -z+1/4'
'z+1/2, x+1/2, y'
'z+1, -x+5/4, -y+1/4'
'-z+5/4, -x+3/4, y+1/2'
'-z+3/4, x+1, -y+3/4'
'y+1/2, z+1/2, x'
'-y+3/4, z+1, -x+3/4'
'y+1, -z+5/4, -x+1/4'
'-y+5/4, -z+3/4, x+1/2'
'y+5/4, x+3/4, -z+1/2'
'-y+1/2, -x+1/2, -z'
'y+3/4, -x+1, z+3/4'
'-y+1, x+5/4, z+1/4'
'x+5/4, z+3/4, -y+1/2'
'-x+1, z+5/4, y+1/4'
'-x+1/2, -z+1/2, -y'
'x+3/4, -z+1, y+3/4'
'z+5/4, y+3/4, -x+1/2'
'z+3/4, -y+1, x+3/4'
'-z+1, y+5/4, x+1/4'
'-z+1/2, -y+1/2, -x'
'-x, -y, -z'
'x-3/4, y-1/4, -z-1/2'
'x-1/4, -y-1/2, z-3/4'
'-x-1/2, y-3/4, z-1/4'
'-z, -x, -y'
'-z-1/2, x-3/4, y-1/4'
'z-3/4, x-1/4, -y-1/2'
'z-1/4, -x-1/2, y-3/4'
'-y, -z, -x'
'y-1/4, -z-1/2, x-3/4'
'-y-1/2, z-3/4, x-1/4'
'y-3/4, z-1/4, -x-1/2'
'-y-3/4, -x-1/4, z-1/2'
'y, x, z'
'-y-1/4, x-1/2, -z-3/4'
'y-1/2, -x-3/4, -z-1/4'
'-x-3/4, -z-1/4, y-1/2'
'x-1/2, -z-3/4, -y-1/4'
'x, z, y'
'-x-1/4, z-1/2, -y-3/4'
'-z-3/4, -y-1/4, x-1/2'
'-z-1/4, y-1/2, -x-3/4'
'z-1/2, -y-3/4, -x-1/4'
'z, y, x'
'-x, -y+1/2, -z+1/2'
'x-3/4, y+1/4, -z'
'x-1/4, -y, z-1/4'
'-x-1/2, y-1/4, z+1/4'
'-z, -x+1/2, -y+1/2'
'-z-1/2, x-1/4, y+1/4'
'z-3/4, x+1/4, -y'
'z-1/4, -x, y-1/4'
'-y, -z+1/2, -x+1/2'
'y-1/4, -z, x-1/4'
'-y-1/2, z-1/4, x+1/4'
'y-3/4, z+1/4, -x'
'-y-3/4, -x+1/4, z'
'y, x+1/2, z+1/2'
'-y-1/4, x, -z-1/4'
'y-1/2, -x-1/4, -z+1/4'
'-x-3/4, -z+1/4, y'
'x-1/2, -z-1/4, -y+1/4'
'x, z+1/2, y+1/2'
'-x-1/4, z, -y-1/4'
'-z-3/4, -y+1/4, x'
'-z-1/4, y, -x-1/4'
'z-1/2, -y-1/4, -x+1/4'
'z, y+1/2, x+1/2'
'-x+1/2, -y, -z+1/2'
'x-1/4, y-1/4, -z'
'x+1/4, -y-1/2, z-1/4'
'-x, y-3/4, z+1/4'
'-z+1/2, -x, -y+1/2'
'-z, x-3/4, y+1/4'
'z-1/4, x-1/4, -y'
'z+1/4, -x-1/2, y-1/4'
'-y+1/2, -z, -x+1/2'
'y+1/4, -z-1/2, x-1/4'
'-y, z-3/4, x+1/4'
'y-1/4, z-1/4, -x'
'-y-1/4, -x-1/4, z'
'y+1/2, x, z+1/2'
'-y+1/4, x-1/2, -z-1/4'
'y, -x-3/4, -z+1/4'
'-x-1/4, -z-1/4, y'
'x, -z-3/4, -y+1/4'
'x+1/2, z, y+1/2'
'-x+1/4, z-1/2, -y-1/4'
'-z-1/4, -y-1/4, x'
'-z+1/4, y-1/2, -x-1/4'
'z, -y-3/4, -x+1/4'
'z+1/2, y, x+1/2'
'-x+1/2, -y+1/2, -z'
'x-1/4, y+1/4, -z-1/2'
'x+1/4, -y, z-3/4'
'-x, y-1/4, z-1/4'
'-z+1/2, -x+1/2, -y'
'-z, x-1/4, y-1/4'
'z-1/4, x+1/4, -y-1/2'
'z+1/4, -x, y-3/4'
'-y+1/2, -z+1/2, -x'
'y+1/4, -z, x-3/4'
'-y, z-1/4, x-1/4'
'y-1/4, z+1/4, -x-1/2'
'-y-1/4, -x+1/4, z-1/2'
'y+1/2, x+1/2, z'
'-y+1/4, x, -z-3/4'
'y, -x-1/4, -z-1/4'
'-x-1/4, -z+1/4, y-1/2'
'x, -z-1/4, -y-1/4'
'x+1/2, z+1/2, y'
'-x+1/4, z, -y-3/4'
'-z-1/4, -y+1/4, x-1/2'
'-z+1/4, y, -x-3/4'
'z, -y-1/4, -x-1/4'
'z+1/2, y+1/2, x'

loop_
_atom_site_label
_atom_site_type_symbol
_atom_site_fract_x
_atom_site_fract_y
_atom_site_fract_z
_atom_site_U_iso_or_equiv
_atom_site_adp_type
_atom_site_occupancy
_atom_site_symmetry_multiplicity
_atom_site_calc_flag
_atom_site_refinement_flags
_atom_site_disorder_group
Zn1 Zn 1.0000 0.5000 0.0000 0.0100(2) Uani 1 12 d S .
Zn2 Zn 0.8750 0.3750 -0.1250 0.0090(2) Uani 1 24 d S .
N2 N 0.91881(7) 0.41881(7) 0.04142(11) 0.0125(4) Uani 1 2 d S .
N1 N 0.8750 0.3750 -0.00206(14) 0.0103(6) Uani 1 4 d S .
C1 C 0.90235(10) 0.40235(10) 0.11443(13) 0.0165(5) Uani 1 2 d S .
H1A H 0.9248 0.4248 0.1579 0.020 Uiso 1 2 calc SR .
N3 N 0.7500 0.5000 0.2500 0.131(6) Uiso 1 12 d S 1
N4 N 0.7178(8) 0.5322(8) 0.2178(8) 0.122(6) Uiso 0.50 6 d SP 1
N6 N 0.648(4) 0.148(4) 0.671(6) 0.18(5) Uiso 0.08 2 d SP .
N5 N 0.605(4) 0.178(3) 0.678(3) 0.11(3) Uiso 0.08 2 d SP .

loop_
_atom_site_aniso_label
_atom_site_aniso_U_11
_atom_site_aniso_U_22
_atom_site_aniso_U_33
_atom_site_aniso_U_23
_atom_site_aniso_U_13
_atom_site_aniso_U_12
Zn1 0.0100(2) 0.0100(2) 0.0100(2) -0.00069(14) -0.00069(14) -0.00069(14)
Zn2 0.0090(2) 0.0090(2) 0.0090(2) 0.000 0.000 0.000
N2 0.0130(6) 0.0130(6) 0.0114(10) -0.0013(5) -0.0013(5) -0.0020(8)
N1 0.0098(8) 0.0098(8) 0.0115(13) 0.000 0.000 -0.0007(10)
C1 0.0193(7) 0.0193(7) 0.0108(11) -0.0022(7) -0.0022(7) -0.0014(10)

loop_
_atom_type_symbol
_atom_type_description
_atom_type_scat_dispersion_real
_atom_type_scat_dispersion_imag
_atom_type_scat_source
C C 0.0033 0.0016 'International Tables Vol C Tables 4.2.6.8 and 6.1.1.4'
H H 0.0000 0.0000 'International Tables Vol C Tables 4.2.6.8 and 6.1.1.4'
N N 0.0061 0.0033 'International Tables Vol C Tables 4.2.6.8 and 6.1.1.4'
Zn Zn 0.2839 1.4301 'International Tables Vol C Tables 4.2.6.8 and 6.1.1.4'

loop_
_geom_angle_atom_site_label_1
_geom_angle_atom_site_label_2
_geom_angle_atom_site_label_3
_geom_angle
_geom_angle_site_symmetry_1
_geom_angle_site_symmetry_3
N2 Zn1 N2 89.49(7) 81_554 125_665
N2 Zn1 N2 90.51(7) 81_554 29_644
N2 Zn1 N2 180.00(10) 125_665 29_644
N2 Zn1 N2 90.51(7) 81_554 .
N2 Zn1 N2 89.49(7) 125_665 .
N2 Zn1 N2 90.51(7) 29_644 .
N2 Zn1 N2 89.49(7) 81_554 97_765
N2 Zn1 N2 90.51(7) 125_665 97_765
N2 Zn1 N2 89.49(7) 29_644 97_765
N2 Zn1 N2 180.00(11) . 97_765
N2 Zn1 N2 180.00(9) 81_554 177_656
N2 Zn1 N2 90.51(7) 125_665 177_656
N2 Zn1 N2 89.49(7) 29_644 177_656
N2 Zn1 N2 89.49(7) . 177_656
N2 Zn1 N2 90.51(7) 97_765 177_656
N1 Zn2 N1 90.0 7_564 81_554
N1 Zn2 N1 90.0 7_564 35_545
N1 Zn2 N1 180.0 81_554 35_545
N1 Zn2 N1 90.0 7_564 75_644
N1 Zn2 N1 90.0 81_554 75_644
N1 Zn2 N1 90.0 35_545 75_644
N1 Zn2 N1 90.0 7_564 .
N1 Zn2 N1 90.0 81_554 .
N1 Zn2 N1 90.0 35_545 .
N1 Zn2 N1 180.0 75_644 .
N1 Zn2 N1 180.0 7_564 29_644
N1 Zn2 N1 90.0 81_554 29_644
N1 Zn2 N1 90.0 35_545 29_644
N1 Zn2 N1 90.0 75_644 29_644
N1 Zn2 N1 90.0 . 29_644
N1 N2 C1 107.38(19) . .
N1 N2 Zn1 125.10(14) . .
C1 N2 Zn1 127.51(16) . .
N2 N1 N2 109.9(2) 26_654 .
N2 N1 Zn2 125.06(12) 26_654 .
N2 N1 Zn2 125.06(12) . .
N2 C1 C1 107.68(13) . 26_654
N2 C1 H1A 126.2 . .
C1 C1 H1A 126.2 26_654 .
N4 N3 N4 180(3) . 145_665
N3 N4 N5 163(3) . 74_554
N3 N4 N5 163(3) . 35
N5 N4 N5 29(4) 74_554 35
N3 N4 N5 163(3) . 5
N5 N4 N5 29(4) 74_554 5
N5 N4 N5 29(4) 35 5
N6 N6 N6 60.00(4) 81_545 29_545
N6 N6 N5 72(9) 81_545 .
N6 N6 N5 132(8) 29_545 .
N6 N6 N5 132(8) 81_545 29_545
N6 N6 N5 72(9) 29_545 29_545
N5 N6 N5 155(10) . 29_545
N6 N6 N6 120.00(4) 81_545 50_554
N6 N6 N6 120.00(4) 29_545 50_554
N5 N6 N6 80(8) . 50_554
N5 N6 N6 80(8) 29_545 50_554
N6 N6 N5 95(6) 81_545 79
N6 N6 N5 140(5) 29_545 79
N5 N6 N5 37(7) . 79
N5 N6 N5 121(10) 29_545 79
N6 N6 N5 42(4) 50_554 79
N6 N6 N5 140(5) 81_545 50_554
N6 N6 N5 95(6) 29_545 50_554
N5 N6 N5 121(10) . 50_554
N5 N6 N5 37(7) 29_545 50_554
N6 N6 N5 42(4) 50_554 50_554
N5 N6 N5 84(8) 79 50_554
N6 N6 N5 30.1(4) 81_545 81_545
N6 N6 N5 30.1(4) 29_545 81_545
N5 N6 N5 102(8) . 81_545
N5 N6 N5 102(8) 29_545 81_545
N6 N6 N5 122(5) 50_554 81_545
N5 N6 N5 118(7) 79 81_545
N5 N6 N5 118(7) 50_554 81_545
N6 N6 N5 62(6) 81_545 58_545
N6 N6 N5 114(5) 29_545 58_545
N5 N6 N5 28(5) . 58_545
N5 N6 N5 145(10) 29_545 58_545
N6 N6 N5 67(5) 50_554 58_545
N5 N6 N5 33(4) 79 58_545
N5 N6 N5 109(7) 50_554 58_545
N5 N6 N5 87(5) 81_545 58_545
N6 N6 N5 114(5) 81_545 11_556
N6 N6 N5 62(6) 29_545 11_556
N5 N6 N5 145(10) . 11_556
N5 N6 N5 28(5) 29_545 11_556
N6 N6 N5 67(5) 50_554 11_556
N5 N6 N5 109(7) 79 11_556
N5 N6 N5 33(4) 50_554 11_556
N5 N6 N5 87(5) 81_545 11_556
N5 N6 N5 121(6) 58_545 11_556
N6 N6 N6 101(9) 81_545 79
N6 N6 N6 112(4) 29_545 79
N5 N6 N6 71(6) . 79
N5 N6 N6 92(10) 29_545 79
N6 N6 N6 19(8) 50_554 79
N5 N6 N6 37(3) 79 79
N5 N6 N6 57(9) 50_554 79
N5 N6 N6 106(7) 81_545 79
N5 N6 N6 52(4) 58_545 79
N5 N6 N6 74(6) 11_556 79
N6 N6 N6 112(4) 81_545 36_554
N6 N6 N6 101(8) 29_545 36_554
N5 N6 N6 92(10) . 36_554
N5 N6 N6 71(6) 29_545 36_554
N6 N6 N6 19(8) 50_554 36_554
N5 N6 N6 57(9) 79 36_554
N5 N6 N6 37(3) 50_554 36_554
N5 N6 N6 106(7) 81_545 36_554
N5 N6 N6 74(6) 58_545 36_554
N5 N6 N6 52(4) 11_556 36_554
N6 N6 N6 22(9) 79 36_554
N5 N5 N5 60.00(3) 58_545 79
N5 N5 N6 120(7) 58_545 .
N5 N5 N6 100(8) 79 .
N5 N5 N6 100(8) 58_545 81_545
N5 N5 N6 120(7) 79 81_545
N6 N5 N6 36(10) . 81_545
N5 N5 N6 42(4) 58_545 58_545
N5 N5 N6 85(5) 79 58_545
N6 N5 N6 83(9) . 58_545
N6 N5 N6 58(10) 81_545 58_545
N5 N5 N6 85(5) 58_545 50_554
N5 N5 N6 42(4) 79 50_554
N6 N5 N6 58(10) . 50_554
N6 N5 N6 83(9) 81_545 50_554
N6 N5 N6 80(10) 58_545 50_554
N5 N5 N6 109(4) 58_545 29_545
N5 N5 N6 109(4) 79 29_545
N6 N5 N6 18(9) . 29_545
N6 N5 N6 18(9) 81_545 29_545
N6 N5 N6 69(6) 58_545 29_545
N6 N5 N6 69(6) 50_554 29_545
N5 N5 N6 62(6) 58_545 79
N5 N5 N6 32(3) 79 79
N6 N5 N6 74(7) . 79
N6 N5 N6 87(10) 81_545 79
N6 N5 N6 65(5) 58_545 79
N6 N5 N6 22(10) 50_554 79
N6 N5 N6 78(6) 29_545 79
N5 N5 N6 32(3) 58_545 8_645
N5 N5 N6 62(6) 79 8_645
N6 N5 N6 87(10) . 8_645
N6 N5 N6 74(7) 81_545 8_645
N6 N5 N6 22(10) 58_545 8_645
N6 N5 N6 65(5) 50_554 8_645
N6 N5 N6 78(6) 29_545 8_645
N6 N5 N6 45(9) 79 8_645
N5 N5 N4 75(2) 58_545 74
N5 N5 N4 75(2) 79 74
N6 N5 N4 161(8) . 74
N6 N5 N4 161(8) 81_545 74
N6 N5 N4 115(4) 58_545 74
N6 N5 N4 115(4) 50_554 74
N6 N5 N4 175(7) 29_545 74
N6 N5 N4 107(5) 79 74
N6 N5 N4 107(5) 8_645 74
N5 N5 N5 90.000(15) 58_545 81_545
N5 N5 N5 120.00(2) 79 81_545
N6 N5 N5 48(9) . 81_545
N6 N5 N5 13(9) 81_545 81_545
N6 N5 N5 48(4) 58_545 81_545
N6 N5 N5 89(3) 50_554 81_545
N6 N5 N5 30.1(4) 29_545 81_545
N6 N5 N5 89(3) 79 81_545
N6 N5 N5 66(5) 8_645 81_545
N4 N5 N5 149.91(18) 74 81_545
N5 N5 N5 120.00(2) 58_545 29_545
N5 N5 N5 90.000(12) 79 29_545
N6 N5 N5 13(9) . 29_545
N6 N5 N5 48(9) 81_545 29_545
N6 N5 N5 89(3) 58_545 29_545
N6 N5 N5 48(4) 50_554 29_545
N6 N5 N5 30.1(4) 29_545 29_545
N6 N5 N5 66(5) 79 29_545
N6 N5 N5 89(3) 8_645 29_545
N4 N5 N5 149.91(18) 74 29_545
N5 N5 N5 60.000(4) 81_545 29_545

loop_
_geom_bond_atom_site_label_1
_geom_bond_atom_site_label_2
_geom_bond_distance
_geom_bond_site_symmetry_2
Zn1 N2 2.1551(19) 81_554
Zn1 N2 2.1551(19) 125_665
Zn1 N2 2.1551(19) 29_644
Zn1 N2 2.1551(19) .
Zn1 N2 2.1551(19) 97_765
Zn1 N2 2.1551(19) 177_656
Zn2 N1 2.171(2) 7_564
Zn2 N1 2.171(2) 81_554
Zn2 N1 2.171(2) 35_545
Zn2 N1 2.171(2) 75_644
Zn2 N1 2.171(2) .
Zn2 N1 2.171(2) 29_644
N2 N1 1.336(2) .
N2 C1 1.353(3) .
N1 N2 1.336(2) 26_654
C1 C1 1.366(5) 26_654
C1 H1A 0.9500 .
N3 N4 0.98(2) .
N3 N4 0.98(2) 145_665
N4 N5 1.63(6) 74_554
N4 N5 1.63(6) 35
N4 N5 1.63(6) 5
N6 N6 0.6(2) 81_545
N6 N6 0.6(2) 29_545
N6 N5 0.93(6) .
N6 N5 0.93(6) 29_545
N6 N6 1.2(2) 50_554
N6 N5 1.35(8) 79
N6 N5 1.35(8) 50_554
N6 N5 1.38(16) 81_545
N6 N5 1.52(5) 58_545
N6 N5 1.52(5) 11_556
N6 N6 1.54(9) 79
N6 N6 1.54(9) 36_554
N5 N5 0.83(12) 58_545
N5 N5 0.83(12) 79
N5 N6 0.93(6) 81_545
N5 N6 1.35(8) 58_545
N5 N6 1.35(8) 50_554
N5 N6 1.38(16) 29_545
N5 N6 1.52(5) 79
N5 N6 1.52(5) 8_645
N5 N4 1.63(6) 74
N5 N5 1.81(10) 81_545
N5 N5 1.81(10) 29_545
